data_7108436
loop_
_publ_author_name
'Jahangir Amin'
'Christopher J. Richards'

_publ_section_title
;
 Diastereoselective synthesis of half-sandwich chiral-at-metal
 cobaltacycles by oxidative cyclisation
;
_journal_name_full Chem.Commun.
_journal_page_first 10192
_journal_paper_doi 10.1039/c2cc34837c
_journal_volume 48
_journal_year 2012
_chemical_formula_sum 'C54 H50 Co O5 P'
_chemical_formula_weight 868.84
_chemical_name_systematic
;
?
;
_space_group_IT_number 2
_symmetry_cell_setting triclinic
_symmetry_space_group_name_Hall '-P 1'
_symmetry_space_group_name_H-M 'P -1'
_atom_sites_solution_hydrogens geom
_atom_sites_solution_primary direct
_atom_sites_solution_secondary difmap
_audit_creation_method SHELXL-97
_cell_angle_alpha 98.752(2)
_cell_angle_beta 110.602(3)
_cell_angle_gamma 97.307(3)
_cell_formula_units_Z 2
_cell_length_a 12.4703(6)
_cell_length_b 13.2242(7)
_cell_length_c 14.7781(7)
_cell_measurement_reflns_used 22469
_cell_measurement_temperature 120(2)
_cell_measurement_theta_max 27.485
_cell_measurement_theta_min 2.910
_cell_volume 2211.2(2)
_computing_cell_refinement 'DENZO (Otwinowski & Minor, 1997) & COLLECT (Hooft, R.W.W., 1998)'
_computing_data_collection 'COLLECT (Hooft, R.W.W., 1998)'
_computing_data_reduction 'DENZO (Otwinowski & Minor, 1997) & COLLECT (Hooft, R.W.W., 1998)'
_computing_molecular_graphics 'Ortep-3 for Windows (Farrugia, 1997)'
_computing_publication_material 'WinGX publication routines (Farrugia, 1999)'
_computing_structure_refinement 'SHELXL-97 (Sheldrick, 2008)'
_computing_structure_solution 'SHELXS-97 (Sheldrick, 2008)'
_diffrn_ambient_temperature 120(2)
_diffrn_detector_area_resol_mean 9.091
_diffrn_measured_fraction_theta_full 0.995
_diffrn_measured_fraction_theta_max 0.995
_diffrn_measurement_device_type 'Bruker-Nonius 95mm CCD camera on \k-goniostat'
_diffrn_measurement_method '\f & \w scans'
_diffrn_radiation_monochromator graphite
_diffrn_radiation_source 'Bruker-Nonius FR591 rotating anode'
_diffrn_radiation_type MoK\a
_diffrn_radiation_wavelength 0.71073
_diffrn_reflns_av_R_equivalents 0.1552
_diffrn_reflns_av_sigmaI/netI 0.1763
_diffrn_reflns_limit_h_max 16
_diffrn_reflns_limit_h_min -15
_diffrn_reflns_limit_k_max 16
_diffrn_reflns_limit_k_min -17
_diffrn_reflns_limit_l_max 19
_diffrn_reflns_limit_l_min -19
_diffrn_reflns_number 44729
_diffrn_reflns_theta_full 27.48
_diffrn_reflns_theta_max 27.48
_diffrn_reflns_theta_min 3.13
_exptl_absorpt_coefficient_mu 0.473
_exptl_absorpt_correction_T_max 0.9676
_exptl_absorpt_correction_T_min 0.8788
_exptl_absorpt_correction_type multi-scan
_exptl_absorpt_process_details 'SADABS V2.10 (Sheldrick, G.M., 2003)'
_exptl_crystal_colour orange
_exptl_crystal_density_diffrn 1.305
_exptl_crystal_density_method 'not measured'
_exptl_crystal_description block
_exptl_crystal_F_000 912
_exptl_crystal_size_max 0.28
_exptl_crystal_size_mid 0.10
_exptl_crystal_size_min 0.07
_refine_diff_density_max 1.052
_refine_diff_density_min -0.410
_refine_diff_density_rms 0.083
_refine_ls_extinction_coef 0.0057(10)
_refine_ls_extinction_expression Fc^*^=kFc[1+0.001xFc^2^\l^3^/sin(2\q)]^-1/4^
_refine_ls_extinction_method SHELXL
_refine_ls_goodness_of_fit_ref 1.014
_refine_ls_hydrogen_treatment constr
_refine_ls_matrix_type full
_refine_ls_number_parameters 634
_refine_ls_number_reflns 10080
_refine_ls_number_restraints 246
_refine_ls_restrained_S_all 1.026
_refine_ls_R_factor_all 0.1706
_refine_ls_R_factor_gt 0.0660
_refine_ls_shift/su_max 0.000
_refine_ls_shift/su_mean 0.000
_refine_ls_structure_factor_coef Fsqd
_refine_ls_weighting_details 'calc w=1/[\s^2^(Fo^2^)+(0.0675P)^2^+0.0000P] where P=(Fo^2^+2Fc^2^)/3'
_refine_ls_weighting_scheme calc
_refine_ls_wR_factor_gt 0.1295
_refine_ls_wR_factor_ref 0.1606
_reflns_number_gt 5211
_reflns_number_total 10080
_reflns_threshold_expression >2\s(I)
_cod_data_source_file c2cc34837c.txt
_cod_data_source_block 04src0348
_cod_original_cell_volume 2211.20(19)
_cod_original_sg_symbol_H-M P-1
_cod_database_code 7108436

loop_
_symmetry_equiv_pos_as_xyz
'x, y, z'
'-x, -y, -z'

loop_
_atom_site_label
_atom_site_type_symbol
_atom_site_fract_x
_atom_site_fract_y
_atom_site_fract_z
_atom_site_U_iso_or_equiv
_atom_site_adp_type
_atom_site_occupancy
_atom_site_symmetry_multiplicity
_atom_site_calc_flag
_atom_site_refinement_flags
_atom_site_disorder_assembly
_atom_site_disorder_group
Co1 Co 0.00935(4) 0.76788(4) 0.84034(4) 0.02250(17) Uani 1 1 d . . .
C1 C -0.2620(3) 0.3696(3) 0.7147(3) 0.0274(9) Uani 1 1 d . . .
C2 C -0.2940(3) 0.4251(3) 0.7944(3) 0.0272(9) Uani 1 1 d . . .
C3 C -0.2433(3) 0.5268(3) 0.8490(3) 0.0235(8) Uani 1 1 d . . .
C4 C -0.1469(3) 0.5956(3) 0.8375(3) 0.0221(8) Uani 1 1 d . . .
C5 C -0.0490(3) 0.5538(3) 0.8228(3) 0.0219(8) Uani 1 1 d . . .
C6 C -0.0492(3) 0.4390(3) 0.8110(3) 0.0298(9) Uani 1 1 d . . .
H6 H 0.0213 0.4297 0.7956 0.036 Uiso 1 1 calc R . .
C7 C -0.1407(3) 0.6991(3) 0.8385(3) 0.0224(8) Uani 1 1 d . . .
C8 C 0.0332(3) 0.6249(3) 0.8151(3) 0.0209(8) Uani 1 1 d . . .
C9 C -0.0375(4) 0.3905(4) 0.8961(3) 0.0487(12) Uani 1 1 d . . .
H9A H -0.0948 0.4091 0.9240 0.073 Uiso 1 1 calc R . .
H9B H 0.0415 0.4154 0.9466 0.073 Uiso 1 1 calc R . .
H9C H -0.0514 0.3145 0.8747 0.073 Uiso 1 1 calc R . .
C10 C -0.3864(3) 0.3673(3) 0.8092(3) 0.0356(10) Uani 1 1 d . . .
H10 H -0.4210 0.2988 0.7705 0.043 Uiso 1 1 calc R . .
C11 C -0.4279(4) 0.4082(3) 0.8790(3) 0.0393(11) Uani 1 1 d . . .
H11 H -0.4906 0.3683 0.8885 0.047 Uiso 1 1 calc R . .
C12 C -0.3771(3) 0.5079(3) 0.9352(3) 0.0347(10) Uani 1 1 d . . .
H12 H -0.4040 0.5366 0.9843 0.042 Uiso 1 1 calc R . .
C13 C -0.2874(3) 0.5655(3) 0.9198(3) 0.0287(9) Uani 1 1 d . . .
H13 H -0.2541 0.6341 0.9586 0.034 Uiso 1 1 calc R . .
C14 C -0.2406(3) 0.7518(3) 0.8335(3) 0.0229(8) Uani 1 1 d . . .
C15 C -0.3465(3) 0.7162(3) 0.7519(3) 0.0284(9) Uani 1 1 d . . .
H15 H -0.3525 0.6595 0.7013 0.034 Uiso 1 1 calc R . .
C16 C -0.4422(3) 0.7618(3) 0.7436(3) 0.0385(11) Uani 1 1 d . . .
H16 H -0.5134 0.7351 0.6884 0.046 Uiso 1 1 calc R . .
C17 C -0.4352(4) 0.8459(3) 0.8148(3) 0.0423(11) Uani 1 1 d . . .
H17 H -0.5007 0.8781 0.8082 0.051 Uiso 1 1 calc R . .
C18 C -0.3320(3) 0.8826(3) 0.8957(3) 0.0375(11) Uani 1 1 d . . .
H18 H -0.3266 0.9398 0.9455 0.045 Uiso 1 1 calc R . .
C19 C -0.2363(3) 0.8366(3) 0.9047(3) 0.0294(9) Uani 1 1 d . . .
H19 H -0.1658 0.8632 0.9607 0.035 Uiso 1 1 calc R . .
C20 C 0.1344(3) 0.5973(3) 0.7921(3) 0.0220(8) Uani 1 1 d . . .
C21 C 0.1207(3) 0.5562(3) 0.6950(3) 0.0257(9) Uani 1 1 d . . .
H21 H 0.0455 0.5435 0.6438 0.031 Uiso 1 1 calc R . .
C22 C 0.2147(3) 0.5335(3) 0.6720(3) 0.0308(10) Uani 1 1 d . . .
H22 H 0.2033 0.5061 0.6053 0.037 Uiso 1 1 calc R . .
C23 C 0.3250(3) 0.5504(3) 0.7452(3) 0.0343(10) Uani 1 1 d . . .
H23 H 0.3895 0.5350 0.7293 0.041 Uiso 1 1 calc R . .
C24 C 0.3396(3) 0.5897(3) 0.8411(3) 0.0377(11) Uani 1 1 d . . .
H24 H 0.4149 0.6012 0.8920 0.045 Uiso 1 1 calc R . .
C25 C 0.2462(3) 0.6130(3) 0.8650(3) 0.0316(10) Uani 1 1 d . . .
H25 H 0.2585 0.6401 0.9319 0.038 Uiso 1 1 calc R . .
O1 O -0.1491(2) 0.38141(19) 0.72230(19) 0.0314(7) Uani 1 1 d . . .
O2 O -0.3338(2) 0.3112(2) 0.6414(2) 0.0361(7) Uani 1 1 d . . .
C26 C 0.0528(3) 0.8443(3) 0.9867(3) 0.0270(9) Uani 1 1 d . . .
H26 H 0.0097 0.8293 1.0264 0.032 Uiso 1 1 calc R . .
C27 C 0.0344(3) 0.9174(3) 0.9250(3) 0.0276(9) Uani 1 1 d . . .
H27 H -0.0236 0.9592 0.9149 0.033 Uiso 1 1 calc R . .
C28 C 0.1186(3) 0.9165(3) 0.8812(3) 0.0269(9) Uani 1 1 d . . .
H28 H 0.1276 0.9587 0.8367 0.032 Uiso 1 1 calc R . .
C29 C 0.1864(3) 0.8430(3) 0.9142(3) 0.0269(9) Uani 1 1 d . . .
H29 H 0.2490 0.8267 0.8958 0.032 Uiso 1 1 calc R . .
C30 C 0.1458(3) 0.7974(3) 0.9796(3) 0.0289(9) Uani 1 1 d . . .
H30 H 0.1756 0.7448 1.0127 0.035 Uiso 1 1 calc R . .
C31 C 0.0387(3) 0.7628(3) 0.6194(3) 0.0234(8) Uani 1 1 d . . .
C32 C 0.1567(3) 0.8092(3) 0.6658(3) 0.0286(9) Uani 1 1 d . . .
H32 H 0.1853 0.8497 0.7313 0.034 Uiso 1 1 calc R . .
C33 C 0.2322(3) 0.7972(3) 0.6178(3) 0.0309(10) Uani 1 1 d . . .
H33 H 0.3120 0.8306 0.6499 0.037 Uiso 1 1 calc R . .
C34 C 0.1930(3) 0.7372(3) 0.5236(3) 0.0319(10) Uani 1 1 d . . .
H34 H 0.2458 0.7276 0.4912 0.038 Uiso 1 1 calc R . .
C35 C 0.0765(3) 0.6910(3) 0.4765(3) 0.0291(9) Uani 1 1 d . . .
H35 H 0.0492 0.6499 0.4113 0.035 Uiso 1 1 calc R . .
C36 C -0.0005(3) 0.7038(3) 0.5229(3) 0.0280(9) Uani 1 1 d . . .
H36 H -0.0807 0.6724 0.4893 0.034 Uiso 1 1 calc R . .
C37 C -0.0892(3) 0.9111(3) 0.6737(3) 0.0257(9) Uani 1 1 d . . .
C38 C -0.1606(3) 0.9524(3) 0.7188(3) 0.0332(10) Uani 1 1 d . . .
H38 H -0.1943 0.9117 0.7533 0.040 Uiso 1 1 calc R . .
C39 C -0.1823(4) 1.0516(3) 0.7137(3) 0.0411(11) Uani 1 1 d . . .
H39 H -0.2299 1.0791 0.7454 0.049 Uiso 1 1 calc R . .
C40 C -0.1349(4) 1.1108(4) 0.6628(3) 0.0478(12) Uani 1 1 d . . .
H40 H -0.1497 1.1792 0.6596 0.057 Uiso 1 1 calc R . .
C41 C -0.0662(4) 1.0711(3) 0.6166(3) 0.0447(12) Uani 1 1 d . . .
H41 H -0.0344 1.1118 0.5810 0.054 Uiso 1 1 calc R . .
C42 C -0.0434(3) 0.9722(3) 0.6217(3) 0.0333(10) Uani 1 1 d . . .
H42 H 0.0040 0.9454 0.5894 0.040 Uiso 1 1 calc R . .
C43 C -0.1964(3) 0.6966(3) 0.5996(3) 0.0254(9) Uani 1 1 d . . .
C44 C -0.2847(3) 0.7363(3) 0.5364(3) 0.0346(10) Uani 1 1 d . . .
H44 H -0.2747 0.8094 0.5394 0.041 Uiso 1 1 calc R . .
C45 C -0.3865(3) 0.6719(4) 0.4694(3) 0.0402(11) Uani 1 1 d . . .
H45 H -0.4458 0.7007 0.4271 0.048 Uiso 1 1 calc R . .
C46 C -0.4024(3) 0.5654(4) 0.4638(3) 0.0365(11) Uani 1 1 d . . .
H46 H -0.4721 0.5208 0.4172 0.044 Uiso 1 1 calc R . .
C47 C -0.3159(3) 0.5241(3) 0.5265(3) 0.0304(10) Uani 1 1 d . . .
H47 H -0.3266 0.4511 0.5234 0.036 Uiso 1 1 calc R . .
C48 C -0.2140(3) 0.5891(3) 0.5936(3) 0.0280(9) Uani 1 1 d . . .
H48 H -0.1551 0.5601 0.6362 0.034 Uiso 1 1 calc R . .
P1 P -0.06002(8) 0.78009(8) 0.68559(7) 0.0231(2) Uani 1 1 d . . .
C51 C 0.5201(9) 0.1286(13) 0.9412(11) 0.059(4) Uani 0.67(2) 1 d PDU A 1
H51A H 0.5336 0.0808 0.9868 0.089 Uiso 0.67(2) 1 calc PR A 1
H51B H 0.5435 0.2008 0.9790 0.089 Uiso 0.67(2) 1 calc PR A 1
H51C H 0.5663 0.1180 0.9001 0.089 Uiso 0.67(2) 1 calc PR A 1
C52 C 0.3957(8) 0.1079(8) 0.8775(9) 0.046(3) Uani 0.67(2) 1 d PDU A 1
C53 C 0.2311(11) 0.1858(9) 0.8057(15) 0.100(6) Uani 0.67(2) 1 d PDU A 1
H53A H 0.1855 0.1632 0.8446 0.120 Uiso 0.67(2) 1 calc PR A 1
H53B H 0.2074 0.1320 0.7442 0.120 Uiso 0.67(2) 1 calc PR A 1
C54 C 0.2066(10) 0.2852(7) 0.7812(12) 0.084(5) Uani 0.67(2) 1 d PDU A 1
H54A H 0.2299 0.3382 0.8422 0.126 Uiso 0.67(2) 1 calc PR A 1
H54B H 0.1228 0.2777 0.7432 0.126 Uiso 0.67(2) 1 calc PR A 1
H54C H 0.2506 0.3066 0.7416 0.126 Uiso 0.67(2) 1 calc PR A 1
O51 O 0.3387(6) 0.0225(6) 0.8477(5) 0.044(2) Uani 0.67(2) 1 d PDU A 1
O52 O 0.3542(10) 0.1962(7) 0.8624(10) 0.072(3) Uani 0.67(2) 1 d PDU A 1
C151 C 0.527(2) 0.146(3) 0.947(3) 0.097(12) Uani 0.33(2) 1 d PDU A 2
H15A H 0.5200 0.1908 1.0032 0.146 Uiso 0.33(2) 1 calc PR A 2
H15B H 0.5783 0.1869 0.9224 0.146 Uiso 0.33(2) 1 calc PR A 2
H15C H 0.5608 0.0868 0.9683 0.146 Uiso 0.33(2) 1 calc PR A 2
C152 C 0.413(3) 0.109(2) 0.869(3) 0.111(11) Uani 0.33(2) 1 d PDU A 2
C153 C 0.248(2) 0.162(2) 0.757(3) 0.109(11) Uani 0.33(2) 1 d PDU A 2
H15D H 0.1911 0.1442 0.7876 0.130 Uiso 0.33(2) 1 calc PR A 2
H15E H 0.2387 0.1036 0.7031 0.130 Uiso 0.33(2) 1 calc PR A 2
C154 C 0.234(2) 0.259(3) 0.721(3) 0.112(12) Uani 0.33(2) 1 d PDU A 2
H15F H 0.2220 0.3101 0.7701 0.167 Uiso 0.33(2) 1 calc PR A 2
H15G H 0.1656 0.2440 0.6587 0.167 Uiso 0.33(2) 1 calc PR A 2
H15H H 0.3037 0.2863 0.7099 0.167 Uiso 0.33(2) 1 calc PR A 2
O151 O 0.353(3) 0.027(2) 0.842(3) 0.204(16) Uani 0.33(2) 1 d PDU A 2
O152 O 0.366(2) 0.187(2) 0.830(3) 0.112(9) Uani 0.33(2) 1 d PDU A 2
C61 C 0.304(2) 0.075(3) 0.617(2) 0.335(16) Uani 0.50 1 d PDU B -1
H61A H 0.2988 0.0607 0.6782 0.502 Uiso 0.50 1 calc PR B -1
H61B H 0.2441 0.0244 0.5602 0.502 Uiso 0.50 1 calc PR B -1
H61C H 0.2917 0.1456 0.6109 0.502 Uiso 0.50 1 calc PR B -1
C62 C 0.4178(16) 0.0650(11) 0.6168(13) 0.117(6) Uani 0.50 1 d PDU B -1
C63 C 0.502(2) -0.048(2) 0.519(2) 0.215(12) Uani 0.50 1 d PDU B -1
H63A H 0.4620 -0.1184 0.5162 0.258 Uiso 0.50 1 calc PR B -1
H63B H 0.5813 -0.0321 0.5713 0.258 Uiso 0.50 1 calc PR B -1
C64 C 0.506(2) -0.038(3) 0.4216(17) 0.261(16) Uani 0.50 1 d PDU B -1
H64A H 0.5548 -0.0840 0.4046 0.391 Uiso 0.50 1 calc PR B -1
H64B H 0.5401 0.0348 0.4251 0.391 Uiso 0.50 1 calc PR B -1
H64C H 0.4271 -0.0564 0.3709 0.391 Uiso 0.50 1 calc PR B -1
O61 O 0.4955(15) 0.0692(16) 0.6783(12) 0.230(8) Uani 0.50 1 d PDU B -1
O62 O 0.4362(16) 0.029(2) 0.5326(12) 0.232(9) Uani 0.50 1 d PDU B -1

loop_
_atom_site_aniso_label
_atom_site_aniso_U_11
_atom_site_aniso_U_22
_atom_site_aniso_U_33
_atom_site_aniso_U_23
_atom_site_aniso_U_13
_atom_site_aniso_U_12
Co1 0.0211(3) 0.0216(3) 0.0240(3) 0.0036(2) 0.0083(2) 0.0037(2)
C1 0.028(2) 0.024(2) 0.031(2) 0.0078(19) 0.011(2) 0.0028(18)
C2 0.021(2) 0.030(2) 0.027(2) 0.0038(18) 0.0055(18) 0.0028(18)
C3 0.0205(19) 0.025(2) 0.025(2) 0.0068(17) 0.0069(17) 0.0069(17)
C4 0.0199(19) 0.024(2) 0.023(2) 0.0062(17) 0.0074(17) 0.0063(16)
C5 0.0192(19) 0.023(2) 0.020(2) 0.0029(16) 0.0026(16) 0.0070(16)
C6 0.020(2) 0.025(2) 0.036(2) 0.0044(19) 0.0037(19) -0.0001(17)
C7 0.0197(19) 0.026(2) 0.019(2) 0.0044(17) 0.0048(16) 0.0061(17)
C8 0.0200(19) 0.022(2) 0.018(2) 0.0060(16) 0.0025(16) 0.0056(16)
C9 0.051(3) 0.046(3) 0.046(3) 0.013(2) 0.012(2) 0.012(2)
C10 0.029(2) 0.034(3) 0.038(3) 0.007(2) 0.009(2) 0.0015(19)
C11 0.031(2) 0.042(3) 0.048(3) 0.015(2) 0.018(2) 0.003(2)
C12 0.033(2) 0.040(3) 0.038(3) 0.015(2) 0.017(2) 0.012(2)
C13 0.031(2) 0.029(2) 0.029(2) 0.0103(18) 0.0131(19) 0.0078(19)
C14 0.025(2) 0.019(2) 0.027(2) 0.0089(17) 0.0118(18) 0.0050(17)
C15 0.026(2) 0.030(2) 0.033(2) 0.0047(19) 0.0162(19) 0.0054(18)
C16 0.019(2) 0.048(3) 0.044(3) 0.009(2) 0.007(2) 0.007(2)
C17 0.032(2) 0.044(3) 0.051(3) 0.002(2) 0.016(2) 0.017(2)
C18 0.036(2) 0.033(3) 0.045(3) 0.000(2) 0.019(2) 0.012(2)
C19 0.024(2) 0.031(2) 0.034(2) 0.0037(19) 0.0132(19) 0.0064(18)
C20 0.0183(19) 0.019(2) 0.027(2) 0.0050(17) 0.0076(17) 0.0018(16)
C21 0.028(2) 0.023(2) 0.026(2) 0.0046(17) 0.0101(18) 0.0053(17)
C22 0.037(2) 0.025(2) 0.037(3) 0.0068(19) 0.020(2) 0.0070(19)
C23 0.032(2) 0.034(3) 0.045(3) 0.008(2) 0.023(2) 0.009(2)
C24 0.025(2) 0.043(3) 0.042(3) 0.006(2) 0.010(2) 0.008(2)
C25 0.024(2) 0.040(3) 0.028(2) 0.0046(19) 0.0076(19) 0.0079(19)
O1 0.0253(15) 0.0270(16) 0.0367(17) -0.0005(13) 0.0090(13) 0.0037(12)
O2 0.0245(15) 0.0401(18) 0.0319(17) -0.0066(14) 0.0054(14) -0.0026(13)
C26 0.027(2) 0.026(2) 0.024(2) -0.0013(18) 0.0097(18) -0.0007(18)
C27 0.028(2) 0.024(2) 0.028(2) 0.0003(18) 0.0101(19) 0.0045(18)
C28 0.027(2) 0.021(2) 0.025(2) -0.0018(17) 0.0063(18) -0.0032(17)
C29 0.024(2) 0.025(2) 0.026(2) -0.0015(18) 0.0075(18) 0.0006(17)
C30 0.027(2) 0.028(2) 0.024(2) 0.0023(18) 0.0018(18) 0.0021(18)
C31 0.025(2) 0.019(2) 0.029(2) 0.0099(17) 0.0109(18) 0.0084(17)
C32 0.027(2) 0.030(2) 0.024(2) 0.0024(18) 0.0064(19) 0.0031(18)
C33 0.023(2) 0.036(2) 0.038(3) 0.012(2) 0.014(2) 0.0074(18)
C34 0.035(2) 0.034(2) 0.038(3) 0.013(2) 0.022(2) 0.014(2)
C35 0.042(3) 0.024(2) 0.024(2) 0.0047(18) 0.015(2) 0.0070(19)
C36 0.026(2) 0.024(2) 0.032(2) 0.0072(18) 0.0092(19) 0.0014(17)
C37 0.023(2) 0.024(2) 0.030(2) 0.0088(18) 0.0085(18) 0.0055(17)
C38 0.039(2) 0.031(2) 0.039(3) 0.017(2) 0.019(2) 0.014(2)
C39 0.046(3) 0.039(3) 0.049(3) 0.013(2) 0.025(2) 0.021(2)
C40 0.070(3) 0.034(3) 0.051(3) 0.020(2) 0.029(3) 0.023(2)
C41 0.060(3) 0.035(3) 0.055(3) 0.021(2) 0.034(3) 0.014(2)
C42 0.038(2) 0.030(2) 0.035(3) 0.009(2) 0.015(2) 0.012(2)
C43 0.020(2) 0.034(2) 0.022(2) 0.0061(18) 0.0076(17) 0.0034(17)
C44 0.027(2) 0.038(3) 0.037(3) 0.013(2) 0.010(2) 0.005(2)
C45 0.026(2) 0.057(3) 0.033(3) 0.017(2) 0.002(2) 0.008(2)
C46 0.028(2) 0.049(3) 0.026(2) 0.003(2) 0.009(2) -0.003(2)
C47 0.029(2) 0.037(3) 0.025(2) 0.0029(19) 0.014(2) -0.0016(19)
C48 0.023(2) 0.032(2) 0.029(2) 0.0071(19) 0.0101(19) 0.0038(18)
P1 0.0218(5) 0.0225(6) 0.0254(6) 0.0063(4) 0.0089(5) 0.0048(4)
C51 0.036(5) 0.058(8) 0.073(8) 0.026(6) 0.010(5) -0.013(5)
C52 0.030(4) 0.045(5) 0.063(6) 0.030(5) 0.014(4) -0.002(4)
C53 0.044(5) 0.065(7) 0.151(14) 0.042(8) -0.017(7) 0.002(5)
C54 0.055(6) 0.053(6) 0.112(10) 0.028(6) -0.010(7) 0.009(5)
O51 0.025(3) 0.048(4) 0.057(4) 0.021(3) 0.011(3) -0.002(3)
O52 0.044(4) 0.050(4) 0.103(7) 0.040(4) 0.000(4) -0.008(3)
C151 0.067(16) 0.050(16) 0.14(3) 0.023(15) -0.009(13) 0.039(12)
C152 0.082(15) 0.059(12) 0.141(18) 0.018(13) -0.014(13) 0.007(11)
C153 0.063(12) 0.093(15) 0.118(19) 0.060(13) -0.029(13) -0.026(11)
C154 0.064(13) 0.13(2) 0.14(2) 0.11(2) 0.010(15) 0.001(13)
O151 0.17(2) 0.085(13) 0.25(3) -0.005(17) -0.01(2) -0.039(14)
O152 0.051(10) 0.117(11) 0.133(16) 0.059(11) -0.016(10) 0.006(8)
C61 0.22(2) 0.43(4) 0.38(4) 0.13(3) 0.13(2) 0.08(3)
C62 0.156(14) 0.037(8) 0.130(14) 0.028(9) 0.018(11) 0.018(9)
C63 0.082(12) 0.31(3) 0.20(2) -0.08(2) 0.041(15) 0.026(19)
C64 0.17(3) 0.38(4) 0.15(2) 0.02(3) -0.046(18) 0.14(3)
O61 0.199(15) 0.28(2) 0.172(12) 0.100(15) 0.019(12) -0.011(15)
O62 0.193(16) 0.249(17) 0.159(13) -0.029(14) -0.033(11) 0.090(14)

loop_
_atom_type_symbol
_atom_type_description
_atom_type_scat_dispersion_real
_atom_type_scat_dispersion_imag
_atom_type_scat_source
C C 0.0033 0.0016 'International Tables Vol C Tables 4.2.6.8 and 6.1.1.4'
H H 0.0000 0.0000 'International Tables Vol C Tables 4.2.6.8 and 6.1.1.4'
Co Co 0.3494 0.9721 'International Tables Vol C Tables 4.2.6.8 and 6.1.1.4'
O O 0.0106 0.0060 'International Tables Vol C Tables 4.2.6.8 and 6.1.1.4'
P P 0.1023 0.0942 'International Tables Vol C Tables 4.2.6.8 and 6.1.1.4'

loop_
_geom_angle_atom_site_label_1
_geom_angle_atom_site_label_2
_geom_angle_atom_site_label_3
_geom_angle
C8 Co1 C7 83.13(15)
C8 Co1 C26 118.41(15)
C7 Co1 C26 89.40(14)
C8 Co1 C27 155.82(15)
C7 Co1 C27 102.68(14)
C26 Co1 C27 39.45(14)
C8 Co1 C30 89.75(15)
C7 Co1 C30 113.56(15)
C26 Co1 C30 39.37(14)
C27 Co1 C30 66.32(15)
C8 Co1 C28 134.37(14)
C7 Co1 C28 141.09(14)
C26 Co1 C28 65.52(14)
C27 Co1 C28 39.31(13)
C30 Co1 C28 65.56(15)
C8 Co1 C29 98.23(15)
C7 Co1 C29 152.42(15)
C26 Co1 C29 65.58(14)
C27 Co1 C29 65.81(14)
C30 Co1 C29 39.22(14)
C28 Co1 C29 38.70(14)
C8 Co1 P1 96.04(11)
C7 Co1 P1 94.80(11)
C26 Co1 P1 145.55(11)
C27 Co1 P1 106.69(11)
C30 Co1 P1 151.56(11)
C28 Co1 P1 91.29(11)
C29 Co1 P1 112.34(11)
O2 C1 O1 116.7(3)
O2 C1 C2 122.2(3)
O1 C1 C2 121.1(3)
C3 C2 C10 120.4(3)
C3 C2 C1 125.7(3)
C10 C2 C1 113.8(4)
C2 C3 C13 116.8(3)
C2 C3 C4 124.7(3)
C13 C3 C4 118.5(3)
C7 C4 C5 114.4(3)
C7 C4 C3 124.6(3)
C5 C4 C3 121.0(3)
C8 C5 C4 114.8(3)
C8 C5 C6 124.7(3)
C4 C5 C6 120.5(3)
C9 C6 O1 111.6(3)
C9 C6 C5 118.9(3)
O1 C6 C5 109.8(3)
C9 C6 H6 105.1
O1 C6 H6 105.1
C5 C6 H6 105.1
C4 C7 C14 122.6(3)
C4 C7 Co1 112.9(2)
C14 C7 Co1 124.4(3)
C5 C8 C20 123.2(3)
C5 C8 Co1 113.6(2)
C20 C8 Co1 123.1(3)
C6 C9 H9A 109.5
C6 C9 H9B 109.5
H9A C9 H9B 109.5
C6 C9 H9C 109.5
H9A C9 H9C 109.5
H9B C9 H9C 109.5
C11 C10 C2 121.1(4)
C11 C10 H10 119.5
C2 C10 H10 119.5
C10 C11 C12 119.2(4)
C10 C11 H11 120.4
C12 C11 H11 120.4
C13 C12 C11 119.9(4)
C13 C12 H12 120.1
C11 C12 H12 120.1
C12 C13 C3 122.6(4)
C12 C13 H13 118.7
C3 C13 H13 118.7
C19 C14 C15 116.8(3)
C19 C14 C7 124.4(3)
C15 C14 C7 118.9(3)
C16 C15 C14 121.4(4)
C16 C15 H15 119.3
C14 C15 H15 119.3
C15 C16 C17 120.6(4)
C15 C16 H16 119.7
C17 C16 H16 119.7
C18 C17 C16 119.2(4)
C18 C17 H17 120.4
C16 C17 H17 120.4
C17 C18 C19 120.4(4)
C17 C18 H18 119.8
C19 C18 H18 119.8
C18 C19 C14 121.6(4)
C18 C19 H19 119.2
C14 C19 H19 119.2
C21 C20 C25 117.2(3)
C21 C20 C8 120.6(3)
C25 C20 C8 122.1(3)
C22 C21 C20 121.2(4)
C22 C21 H21 119.4
C20 C21 H21 119.4
C23 C22 C21 120.7(4)
C23 C22 H22 119.7
C21 C22 H22 119.7
C24 C23 C22 118.8(4)
C24 C23 H23 120.6
C22 C23 H23 120.6
C23 C24 C25 121.1(4)
C23 C24 H24 119.5
C25 C24 H24 119.5
C24 C25 C20 121.0(4)
C24 C25 H25 119.5
C20 C25 H25 119.5
C1 O1 C6 124.0(3)
C30 C26 C27 108.7(3)
C30 C26 Co1 70.7(2)
C27 C26 Co1 70.5(2)
C30 C26 H26 125.6
C27 C26 H26 125.6
Co1 C26 H26 124.8
C26 C27 C28 107.1(3)
C26 C27 Co1 70.1(2)
C28 C27 Co1 71.0(2)
C26 C27 H27 126.5
C28 C27 H27 126.5
Co1 C27 H27 124.1
C29 C28 C27 108.6(3)
C29 C28 Co1 70.7(2)
C27 C28 Co1 69.7(2)
C29 C28 H28 125.7
C27 C28 H28 125.7
Co1 C28 H28 125.5
C28 C29 C30 108.2(3)
C28 C29 Co1 70.6(2)
C30 C29 Co1 69.8(2)
C28 C29 H29 125.9
C30 C29 H29 125.9
Co1 C29 H29 125.3
C26 C30 C29 107.4(3)
C26 C30 Co1 69.9(2)
C29 C30 Co1 71.0(2)
C26 C30 H30 126.3
C29 C30 H30 126.3
Co1 C30 H30 124.4
C32 C31 C36 118.2(3)
C32 C31 P1 119.8(3)
C36 C31 P1 122.0(3)
C33 C32 C31 120.8(4)
C33 C32 H32 119.6
C31 C32 H32 119.6
C32 C33 C34 120.5(4)
C32 C33 H33 119.8
C34 C33 H33 119.8
C33 C34 C35 119.5(3)
C33 C34 H34 120.3
C35 C34 H34 120.3
C36 C35 C34 120.7(4)
C36 C35 H35 119.6
C34 C35 H35 119.6
C35 C36 C31 120.3(4)
C35 C36 H36 119.8
C31 C36 H36 119.8
C42 C37 C38 118.1(3)
C42 C37 P1 123.1(3)
C38 C37 P1 118.8(3)
C39 C38 C37 120.7(4)
C39 C38 H38 119.7
C37 C38 H38 119.7
C38 C39 C40 120.1(4)
C38 C39 H39 120.0
C40 C39 H39 120.0
C41 C40 C39 120.1(4)
C41 C40 H40 119.9
C39 C40 H40 119.9
C40 C41 C42 120.2(4)
C40 C41 H41 119.9
C42 C41 H41 119.9
C41 C42 C37 120.8(4)
C41 C42 H42 119.6
C37 C42 H42 119.6
C44 C43 C48 117.9(4)
C44 C43 P1 121.8(3)
C48 C43 P1 120.3(3)
C45 C44 C43 121.3(4)
C45 C44 H44 119.3
C43 C44 H44 119.3
C44 C45 C46 120.1(4)
C44 C45 H45 119.9
C46 C45 H45 119.9
C45 C46 C47 119.6(4)
C45 C46 H46 120.2
C47 C46 H46 120.2
C48 C47 C46 120.1(4)
C48 C47 H47 120.0
C46 C47 H47 120.0
C47 C48 C43 121.0(4)
C47 C48 H48 119.5
C43 C48 H48 119.5
C43 P1 C37 102.31(17)
C43 P1 C31 102.42(16)
C37 P1 C31 102.83(16)
C43 P1 Co1 120.37(13)
C37 P1 Co1 111.30(12)
C31 P1 Co1 115.45(12)
C52 C51 H51A 109.5
C52 C51 H51B 109.5
H51A C51 H51B 109.5
C52 C51 H51C 109.5
H51A C51 H51C 109.5
H51B C51 H51C 109.5
O51 C52 O52 125.0(8)
O51 C52 C51 122.1(9)
O52 C52 C51 112.8(8)
O52 C53 C54 109.9(9)
O52 C53 H53A 109.7
C54 C53 H53A 109.7
O52 C53 H53B 109.7
C54 C53 H53B 109.7
H53A C53 H53B 108.2
C53 C54 H54A 109.5
C53 C54 H54B 109.5
H54A C54 H54B 109.5
C53 C54 H54C 109.5
H54A C54 H54C 109.5
H54B C54 H54C 109.5
C52 O52 C53 117.8(8)
C152 C151 H15A 109.5
C152 C151 H15B 109.5
H15A C151 H15B 109.5
C152 C151 H15C 109.5
H15A C151 H15C 109.5
H15B C151 H15C 109.5
O151 C152 O152 117(2)
O151 C152 C151 130(2)
O152 C152 C151 112.5(18)
O152 C153 C154 103.5(17)
O152 C153 H15D 111.1
C154 C153 H15D 111.1
O152 C153 H15E 111.1
C154 C153 H15E 111.1
H15D C153 H15E 109.0
C153 C154 H15F 109.5
C153 C154 H15G 109.5
H15F C154 H15G 109.5
C153 C154 H15H 109.5
H15F C154 H15H 109.5
H15G C154 H15H 109.5
C152 O152 C153 118.4(19)
C62 C61 H61A 109.5
C62 C61 H61B 109.5
H61A C61 H61B 109.5
C62 C61 H61C 109.5
H61A C61 H61C 109.5
H61B C61 H61C 109.5
O61 C62 O62 108.2(18)
O61 C62 C61 128(2)
O62 C62 C61 122.7(19)
O62 C63 C64 100.7(18)
O62 C63 H63A 111.6
C64 C63 H63A 111.6
O62 C63 H63B 111.6
C64 C63 H63B 111.6
H63A C63 H63B 109.4
C63 C64 H64A 109.5
C63 C64 H64B 109.5
H64A C64 H64B 109.5
C63 C64 H64C 109.5
H64A C64 H64C 109.5
H64B C64 H64C 109.5
C62 O62 C63 127.0(19)

loop_
_geom_bond_atom_site_label_1
_geom_bond_atom_site_label_2
_geom_bond_distance
Co1 C8 1.952(4)
Co1 C7 1.963(4)
Co1 C26 2.089(4)
Co1 C27 2.095(4)
Co1 C30 2.099(4)
Co1 C28 2.112(4)
Co1 C29 2.114(4)
Co1 P1 2.1818(11)
C1 O2 1.207(4)
C1 O1 1.358(4)
C1 C2 1.492(5)
C2 C3 1.398(5)
C2 C10 1.402(5)
C3 C13 1.404(5)
C3 C4 1.489(5)
C4 C7 1.358(5)
C4 C5 1.471(5)
C5 C8 1.347(5)
C5 C6 1.502(5)
C6 C9 1.468(6)
C6 O1 1.468(4)
C6 H6 1.0000
C7 C14 1.489(5)
C8 C20 1.492(5)
C9 H9A 0.9800
C9 H9B 0.9800
C9 H9C 0.9800
C10 C11 1.380(5)
C10 H10 0.9500
C11 C12 1.384(6)
C11 H11 0.9500
C12 C13 1.377(5)
C12 H12 0.9500
C13 H13 0.9500
C14 C19 1.397(5)
C14 C15 1.403(5)
C15 C16 1.379(5)
C15 H15 0.9500
C16 C17 1.381(6)
C16 H16 0.9500
C17 C18 1.380(6)
C17 H17 0.9500
C18 C19 1.382(5)
C18 H18 0.9500
C19 H19 0.9500
C20 C21 1.396(5)
C20 C25 1.396(5)
C21 C22 1.385(5)
C21 H21 0.9500
C22 C23 1.383(5)
C22 H22 0.9500
C23 C24 1.373(5)
C23 H23 0.9500
C24 C25 1.387(5)
C24 H24 0.9500
C25 H25 0.9500
C26 C30 1.410(5)
C26 C27 1.412(5)
C26 H26 0.9500
C27 C28 1.415(5)
C27 H27 0.9500
C28 C29 1.400(5)
C28 H28 0.9500
C29 C30 1.414(5)
C29 H29 0.9500
C30 H30 0.9500
C31 C32 1.395(5)
C31 C36 1.398(5)
C31 P1 1.837(3)
C32 C33 1.373(5)
C32 H32 0.9500
C33 C34 1.377(5)
C33 H33 0.9500
C34 C35 1.378(5)
C34 H34 0.9500
C35 C36 1.376(5)
C35 H35 0.9500
C36 H36 0.9500
C37 C42 1.396(5)
C37 C38 1.403(5)
C37 P1 1.836(4)
C38 C39 1.381(5)
C38 H38 0.9500
C39 C40 1.381(6)
C39 H39 0.9500
C40 C41 1.376(6)
C40 H40 0.9500
C41 C42 1.381(5)
C41 H41 0.9500
C42 H42 0.9500
C43 C44 1.391(5)
C43 C48 1.394(5)
C43 P1 1.817(4)
C44 C45 1.379(6)
C44 H44 0.9500
C45 C46 1.382(6)
C45 H45 0.9500
C46 C47 1.386(6)
C46 H46 0.9500
C47 C48 1.383(5)
C47 H47 0.9500
C48 H48 0.9500
C51 C52 1.467(9)
C51 H51A 0.9800
C51 H51B 0.9800
C51 H51C 0.9800
C52 O51 1.183(8)
C52 O52 1.353(9)
C53 O52 1.444(9)
C53 C54 1.458(10)
C53 H53A 0.9900
C53 H53B 0.9900
C54 H54A 0.9800
C54 H54B 0.9800
C54 H54C 0.9800
C151 C152 1.452(16)
C151 H15A 0.9800
C151 H15B 0.9800
C151 H15C 0.9800
C152 O151 1.155(15)
C152 O152 1.358(15)
C153 O152 1.437(15)
C153 C154 1.462(16)
C153 H15D 0.9900
C153 H15E 0.9900
C154 H15F 0.9800
C154 H15G 0.9800
C154 H15H 0.9800
C61 C62 1.440(16)
C61 H61A 0.9800
C61 H61B 0.9800
C61 H61C 0.9800
C62 O61 1.057(14)
C62 O62 1.369(16)
C63 O62 1.424(17)
C63 C64 1.481(18)
C63 H63A 0.9900
C63 H63B 0.9900
C64 H64A 0.9800
C64 H64B 0.9800
C64 H64C 0.9800

loop_
_geom_torsion_atom_site_label_1
_geom_torsion_atom_site_label_2
_geom_torsion_atom_site_label_3
_geom_torsion_atom_site_label_4
_geom_torsion
O2 C1 C2 C3 -143.0(4)
O1 C1 C2 C3 38.0(6)
O2 C1 C2 C10 34.5(5)
O1 C1 C2 C10 -144.5(4)
C10 C2 C3 C13 1.7(5)
C1 C2 C3 C13 179.0(3)
C10 C2 C3 C4 -178.6(3)
C1 C2 C3 C4 -1.3(6)
C2 C3 C4 C7 138.9(4)
C13 C3 C4 C7 -41.4(5)
C2 C3 C4 C5 -40.5(5)
C13 C3 C4 C5 139.2(4)
C7 C4 C5 C8 1.6(5)
C3 C4 C5 C8 -178.9(3)
C7 C4 C5 C6 -174.5(3)
C3 C4 C5 C6 4.9(5)
C8 C5 C6 C9 116.0(4)
C4 C5 C6 C9 -68.2(5)
C8 C5 C6 O1 -113.8(4)
C4 C5 C6 O1 62.0(4)
C5 C4 C7 C14 168.3(3)
C3 C4 C7 C14 -11.1(6)
C5 C4 C7 Co1 -8.8(4)
C3 C4 C7 Co1 171.8(3)
C8 Co1 C7 C4 9.7(3)
C26 Co1 C7 C4 -109.0(3)
C27 Co1 C7 C4 -146.4(3)
C30 Co1 C7 C4 -77.0(3)
C28 Co1 C7 C4 -156.7(3)
C29 Co1 C7 C4 -84.9(4)
P1 Co1 C7 C4 105.2(3)
C8 Co1 C7 C14 -167.3(3)
C26 Co1 C7 C14 74.0(3)
C27 Co1 C7 C14 36.5(3)
C30 Co1 C7 C14 106.0(3)
C28 Co1 C7 C14 26.2(4)
C29 Co1 C7 C14 98.1(4)
P1 Co1 C7 C14 -71.8(3)
C4 C5 C8 C20 -175.0(3)
C6 C5 C8 C20 1.0(6)
C4 C5 C8 Co1 6.5(4)
C6 C5 C8 Co1 -177.5(3)
C7 Co1 C8 C5 -8.9(3)
C26 Co1 C8 C5 76.7(3)
C27 Co1 C8 C5 96.9(4)
C30 Co1 C8 C5 104.9(3)
C28 Co1 C8 C5 159.2(3)
C29 Co1 C8 C5 143.3(3)
P1 Co1 C8 C5 -103.0(3)
C7 Co1 C8 C20 172.6(3)
C26 Co1 C8 C20 -101.9(3)
C27 Co1 C8 C20 -81.7(4)
C30 Co1 C8 C20 -73.7(3)
C28 Co1 C8 C20 -19.3(4)
C29 Co1 C8 C20 -35.2(3)
P1 Co1 C8 C20 78.4(3)
C3 C2 C10 C11 -1.3(6)
C1 C2 C10 C11 -178.9(4)
C2 C10 C11 C12 -0.1(6)
C10 C11 C12 C13 1.0(6)
C11 C12 C13 C3 -0.6(6)
C2 C3 C13 C12 -0.8(5)
C4 C3 C13 C12 179.5(3)
C4 C7 C14 C19 122.3(4)
Co1 C7 C14 C19 -60.9(5)
C4 C7 C14 C15 -58.6(5)
Co1 C7 C14 C15 118.2(3)
C19 C14 C15 C16 -1.1(5)
C7 C14 C15 C16 179.7(3)
C14 C15 C16 C17 1.5(6)
C15 C16 C17 C18 -1.3(7)
C16 C17 C18 C19 0.8(7)
C17 C18 C19 C14 -0.4(6)
C15 C14 C19 C18 0.6(5)
C7 C14 C19 C18 179.7(4)
C5 C8 C20 C21 79.3(5)
Co1 C8 C20 C21 -102.3(4)
C5 C8 C20 C25 -102.0(5)
Co1 C8 C20 C25 76.4(4)
C25 C20 C21 C22 -1.0(5)
C8 C20 C21 C22 177.8(3)
C20 C21 C22 C23 0.5(6)
C21 C22 C23 C24 0.2(6)
C22 C23 C24 C25 -0.4(6)
C23 C24 C25 C20 -0.1(6)
C21 C20 C25 C24 0.8(6)
C8 C20 C25 C24 -178.0(4)
O2 C1 O1 C6 -172.4(3)
C2 C1 O1 C6 6.7(5)
C9 C6 O1 C1 62.9(4)
C5 C6 O1 C1 -71.2(4)
C8 Co1 C26 C30 48.2(3)
C7 Co1 C26 C30 130.0(2)
C27 Co1 C26 C30 -119.0(3)
C28 Co1 C26 C30 -80.7(2)
C29 Co1 C26 C30 -38.0(2)
P1 Co1 C26 C30 -132.4(2)
C8 Co1 C26 C27 167.2(2)
C7 Co1 C26 C27 -111.0(2)
C30 Co1 C26 C27 119.0(3)
C28 Co1 C26 C27 38.3(2)
C29 Co1 C26 C27 81.0(2)
P1 Co1 C26 C27 -13.4(3)
C30 C26 C27 C28 -1.1(4)
Co1 C26 C27 C28 -61.7(2)
C30 C26 C27 Co1 60.6(3)
C8 Co1 C27 C26 -28.5(4)
C7 Co1 C27 C26 73.1(2)
C30 Co1 C27 C26 -37.3(2)
C28 Co1 C27 C26 -117.1(3)
C29 Co1 C27 C26 -80.4(2)
P1 Co1 C27 C26 172.15(18)
C8 Co1 C27 C28 88.5(4)
C7 Co1 C27 C28 -169.8(2)
C26 Co1 C27 C28 117.1(3)
C30 Co1 C27 C28 79.8(2)
C29 Co1 C27 C28 36.7(2)
P1 Co1 C27 C28 -70.8(2)
C26 C27 C28 C29 0.8(4)
Co1 C27 C28 C29 -60.3(3)
C26 C27 C28 Co1 61.1(3)
C8 Co1 C28 C29 -25.7(3)
C7 Co1 C28 C29 135.3(2)
C26 Co1 C28 C29 80.9(2)
C27 Co1 C28 C29 119.3(3)
C30 Co1 C28 C29 37.5(2)
P1 Co1 C28 C29 -125.5(2)
C8 Co1 C28 C27 -145.1(2)
C7 Co1 C28 C27 15.9(3)
C26 Co1 C28 C27 -38.4(2)
C30 Co1 C28 C27 -81.9(2)
C29 Co1 C28 C27 -119.3(3)
P1 Co1 C28 C27 115.2(2)
C27 C28 C29 C30 -0.3(4)
Co1 C28 C29 C30 -59.9(3)
C27 C28 C29 Co1 59.6(3)
C8 Co1 C29 C28 161.7(2)
C7 Co1 C29 C28 -107.4(3)
C26 Co1 C29 C28 -80.7(2)
C27 Co1 C29 C28 -37.3(2)
C30 Co1 C29 C28 -118.9(3)
P1 Co1 C29 C28 61.7(2)
C8 Co1 C29 C30 -79.4(2)
C7 Co1 C29 C30 11.5(4)
C26 Co1 C29 C30 38.1(2)
C27 Co1 C29 C30 81.6(2)
C28 Co1 C29 C30 118.9(3)
P1 Co1 C29 C30 -179.44(19)
C27 C26 C30 C29 0.9(4)
Co1 C26 C30 C29 61.5(3)
C27 C26 C30 Co1 -60.5(3)
C28 C29 C30 C26 -0.4(4)
Co1 C29 C30 C26 -60.8(3)
C28 C29 C30 Co1 60.4(3)
C8 Co1 C30 C26 -139.1(2)
C7 Co1 C30 C26 -56.7(3)
C27 Co1 C30 C26 37.4(2)
C28 Co1 C30 C26 80.6(2)
C29 Co1 C30 C26 117.6(3)
P1 Co1 C30 C26 118.6(2)
C8 Co1 C30 C29 103.4(2)
C7 Co1 C30 C29 -174.2(2)
C26 Co1 C30 C29 -117.6(3)
C27 Co1 C30 C29 -80.2(2)
C28 Co1 C30 C29 -37.0(2)
P1 Co1 C30 C29 1.1(4)
C36 C31 C32 C33 0.0(6)
P1 C31 C32 C33 179.8(3)
C31 C32 C33 C34 -1.4(6)
C32 C33 C34 C35 1.5(6)
C33 C34 C35 C36 -0.4(6)
C34 C35 C36 C31 -0.9(6)
C32 C31 C36 C35 1.1(5)
P1 C31 C36 C35 -178.7(3)
C42 C37 C38 C39 -1.5(6)
P1 C37 C38 C39 178.4(3)
C37 C38 C39 C40 0.8(7)
C38 C39 C40 C41 0.3(7)
C39 C40 C41 C42 -0.6(7)
C40 C41 C42 C37 -0.1(7)
C38 C37 C42 C41 1.2(6)
P1 C37 C42 C41 -178.7(3)
C48 C43 C44 C45 -0.2(6)
P1 C43 C44 C45 178.1(3)
C43 C44 C45 C46 -0.2(6)
C44 C45 C46 C47 0.6(6)
C45 C46 C47 C48 -0.6(6)
C46 C47 C48 C43 0.1(5)
C44 C43 C48 C47 0.3(5)
P1 C43 C48 C47 -178.1(3)
C44 C43 P1 C37 7.8(3)
C48 C43 P1 C37 -173.9(3)
C44 C43 P1 C31 -98.5(3)
C48 C43 P1 C31 79.8(3)
C44 C43 P1 Co1 131.7(3)
C48 C43 P1 Co1 -49.9(3)
C42 C37 P1 C43 -104.3(3)
C38 C37 P1 C43 75.8(3)
C42 C37 P1 C31 1.7(4)
C38 C37 P1 C31 -178.3(3)
C42 C37 P1 Co1 125.9(3)
C38 C37 P1 Co1 -54.1(3)
C32 C31 P1 C43 -175.0(3)
C36 C31 P1 C43 4.8(3)
C32 C31 P1 C37 79.1(3)
C36 C31 P1 C37 -101.1(3)
C32 C31 P1 Co1 -42.3(3)
C36 C31 P1 Co1 137.5(3)
C8 Co1 P1 C43 63.44(17)
C7 Co1 P1 C43 -20.14(17)
C26 Co1 P1 C43 -116.1(2)
C27 Co1 P1 C43 -124.92(17)
C30 Co1 P1 C43 164.2(3)
C28 Co1 P1 C43 -161.67(17)
C29 Co1 P1 C43 164.92(17)
C8 Co1 P1 C37 -176.98(16)
C7 Co1 P1 C37 99.44(16)
C26 Co1 P1 C37 3.5(2)
C27 Co1 P1 C37 -5.34(16)
C30 Co1 P1 C37 -76.2(3)
C28 Co1 P1 C37 -42.09(16)
C29 Co1 P1 C37 -75.50(17)
C8 Co1 P1 C31 -60.26(17)
C7 Co1 P1 C31 -143.84(17)
C26 Co1 P1 C31 120.2(2)
C27 Co1 P1 C31 111.38(17)
C30 Co1 P1 C31 40.5(3)
C28 Co1 P1 C31 74.63(16)
C29 Co1 P1 C31 41.22(17)
O51 C52 O52 C53 0(2)
C51 C52 O52 C53 -176.4(13)
C54 C53 O52 C52 -169.2(13)
O151 C152 O152 C153 -2(7)
C151 C152 O152 C153 -175(4)
C154 C153 O152 C152 -171(4)
O61 C62 O62 C63 37(3)
C61 C62 O62 C63 -132(3)
C64 C63 O62 C62 -170(2)
